data_7117237
loop_
_publ_author_name
'Luisa Ciano'
'Natalie Fey'
'Connor J. V. Halliday'
'Jason M. Lynam'
'Lucy M. Milner'
'Nimesh Mistry'
'Natalie E. Pridmore'
'Nell S. Townsend'
'Adrian C. Whitwood'

_publ_section_title
;
 Dispersion, solvent and metal effects in the binding of gold cations to
 alkynyl ligands: implications for Au(I) catalysis
;
_journal_name_full Chem.Commun.
_journal_page_first 9702
_journal_paper_doi 10.1039/C5cc02629F
_journal_volume 51
_journal_year 2015
_chemical_formula_moiety 'C51 H47 Au2 N P, 3(C6 H6), F6 Sb'
_chemical_formula_sum 'C69 H65 Au2 F6 N P Sb'
_chemical_formula_weight 1568.87
_chemical_name_systematic
;
 ?
;
_space_group_crystal_system monoclinic
_space_group_IT_number 14
_space_group_name_Hall '-P 2ybc'
_space_group_name_H-M_alt 'P 1 21/c 1'
_symmetry_space_group_name_Hall '-P 2ybc'
_symmetry_space_group_name_H-M 'P 1 21/c 1'
_atom_sites_solution_hydrogens geom
_atom_sites_solution_primary heavy
_audit_creation_date 2014-02-14
_audit_creation_method
;
Olex2 1.2
(compiled 2013.12.10 svn.r2850 for OlexSys, GUI svn.r4736)
;
_audit_update_record
;
2014-11-04 deposited with the CCDC.
2015-04-30 downloaded from the CCDC.
;
_cell_angle_alpha 90
_cell_angle_beta 100.0543(8)
_cell_angle_gamma 90
_cell_formula_units_Z 4
_cell_length_a 16.83401(14)
_cell_length_b 18.45150(17)
_cell_length_c 19.63900(17)
_cell_measurement_reflns_used 14978
_cell_measurement_temperature 110.00(14)
_cell_measurement_theta_max 31.9580
_cell_measurement_theta_min 3.3340
_cell_volume 6006.44(9)
_computing_cell_refinement
;
CrysAlisPro, Agilent Technologies,
Version 1.171.37.31 (release 14-01-2014 CrysAlis171 .NET)
(compiled Jan 14 2014,18:38:05)
;
_computing_data_collection
;
CrysAlisPro, Agilent Technologies,
Version 1.171.37.31 (release 14-01-2014 CrysAlis171 .NET)
(compiled Jan 14 2014,18:38:05)
;
_computing_data_reduction
;
CrysAlisPro, Agilent Technologies,
Version 1.171.37.31 (release 14-01-2014 CrysAlis171 .NET)
(compiled Jan 14 2014,18:38:05)
;
_computing_molecular_graphics 'Olex2 (Dolomanov et al., 2009)'
_computing_publication_material 'Olex2 (Dolomanov et al., 2009)'
_computing_structure_refinement 'ShelXL (Sheldrick, 2008)'
_computing_structure_solution 'ShelXS (Sheldrick, 2008)'
_diffrn_ambient_environment N~2~
_diffrn_ambient_temperature 110.00(14)
_diffrn_detector 'CCD plate'
_diffrn_detector_area_resol_mean 16.1450
_diffrn_detector_type Eos
_diffrn_measured_fraction_theta_full 0.998
_diffrn_measured_fraction_theta_max 0.895
_diffrn_measurement_device 'four-circle diffractometer'
_diffrn_measurement_device_type 'SuperNova, Single source at offset, Eos'
_diffrn_measurement_method '\w scans'
_diffrn_orient_matrix_UB_11 0.0374403000
_diffrn_orient_matrix_UB_12 0.0183894000
_diffrn_orient_matrix_UB_13 0.0026762000
_diffrn_orient_matrix_UB_21 0.0206892000
_diffrn_orient_matrix_UB_22 -0.0333942000
_diffrn_orient_matrix_UB_23 0.0069144000
_diffrn_orient_matrix_UB_31 -0.0008307000
_diffrn_orient_matrix_UB_32 -0.0050715000
_diffrn_orient_matrix_UB_33 -0.0359096000
_diffrn_radiation_monochromator mirror
_diffrn_radiation_probe x-ray
_diffrn_radiation_type MoK\a
_diffrn_radiation_wavelength 0.71073
_diffrn_reflns_av_R_equivalents 0.0251
_diffrn_reflns_av_unetI/netI 0.0406
_diffrn_reflns_laue_measured_fraction_full 0.998
_diffrn_reflns_laue_measured_fraction_max 0.895
_diffrn_reflns_limit_h_max 23
_diffrn_reflns_limit_h_min -25
_diffrn_reflns_limit_k_max 27
_diffrn_reflns_limit_k_min -27
_diffrn_reflns_limit_l_max 27
_diffrn_reflns_limit_l_min -29
_diffrn_reflns_number 37745
_diffrn_reflns_point_group_measured_fraction_full 0.998
_diffrn_reflns_point_group_measured_fraction_max 0.895
_diffrn_reflns_theta_full 26.32
_diffrn_reflns_theta_max 32.149
_diffrn_reflns_theta_min 2.942
_diffrn_source 'SuperNova (Mo) X-ray Source'
_exptl_absorpt_coefficient_mu 5.407
_exptl_absorpt_correction_T_max 0.836
_exptl_absorpt_correction_T_min 0.353
_exptl_absorpt_correction_type gaussian
_exptl_absorpt_process_details
;
CrysAlisPro, Agilent Technologies,
Version 1.171.37.31 (release 14-01-2014 CrysAlis171 .NET)
(compiled Jan 14 2014,18:38:05)
Numerical absorption correction based on gaussian integration over
            a multifaceted crystal model
Empirical absorption correction using spherical harmonics,
 implemented in SCALE3 ABSPACK scaling algorithm.
;
_exptl_crystal_colour 'clear light yellow'
_exptl_crystal_colour_lustre clear
_exptl_crystal_colour_modifier light
_exptl_crystal_colour_primary yellow
_exptl_crystal_density_diffrn 1.735
_exptl_crystal_description plate
_exptl_crystal_F_000 3056
_exptl_crystal_size_max 0.283
_exptl_crystal_size_mid 0.2022
_exptl_crystal_size_min 0.0381
_refine_diff_density_max 1.093
_refine_diff_density_min -0.892
_refine_diff_density_rms 0.132
_refine_ls_extinction_coef .
_refine_ls_extinction_method none
_refine_ls_goodness_of_fit_ref 1.036
_refine_ls_hydrogen_treatment constr
_refine_ls_matrix_type full
_refine_ls_number_parameters 710
_refine_ls_number_reflns 18968
_refine_ls_number_restraints 0
_refine_ls_restrained_S_all 1.036
_refine_ls_R_factor_all 0.0421
_refine_ls_R_factor_gt 0.0269
_refine_ls_shift/su_max 0.003
_refine_ls_shift/su_mean 0.000
_refine_ls_structure_factor_coef Fsqd
_refine_ls_weighting_details 'w=1/[\s^2^(Fo^2^)+(0.0156P)^2^+3.3413P] where P=(Fo^2^+2Fc^2^)/3'
_refine_ls_weighting_scheme calc
_refine_ls_wR_factor_gt 0.0487
_refine_ls_wR_factor_ref 0.0535
_reflns_Friedel_coverage 0.000
_reflns_friedel_fraction_full .
_reflns_friedel_fraction_max .
_reflns_number_gt 15508
_reflns_number_total 18968
_reflns_threshold_expression 'I > 2\s(I)'
_cod_data_source_file c5cc02629f2.cif
_cod_data_source_block '[5]SbF6.C6D6'
_cod_database_code 7117237
_shelxl_version_number 2013-4
_chemical_oxdiff_formula 'C69 H65 Au2 F6 N1 P1 Sb1'
_shelx_space_group_comment
;
The symmetry employed for this shelxl refinement is uniquely defined
by the following loop, which should always be used as a source of
symmetry information in preference to the above space-group names.
They are only intended as comments.
;
_reflns_odcompleteness_completeness 99.77
_reflns_odcompleteness_iscentric 1
_reflns_odcompleteness_theta 26.32
_olex2_refinement_description
;
1. Uiso/Uaniso restraints and constraints
Uanis(C52) = Uanis(C52A)
Uanis(C53) = Uanis(C53A)
Uanis(C54) = Uanis(C54A)
Uanis(C55) = Uanis(C55A)
Uanis(C56) = Uanis(C56A)
Uanis(C57) = Uanis(C57A)
2. Others
 Sof(C52A)=Sof(H52A)=Sof(C57A)=Sof(H57A)=Sof(C56A)=Sof(H56A)=Sof(C55A)=
 Sof(H55A)=Sof(C54A)=Sof(H54A)=Sof(C53A)=Sof(H53A)=1-FVAR(1)
 Sof(C52)=Sof(H52)=Sof(C57)=Sof(H57)=Sof(C56)=Sof(H56)=Sof(C55)=Sof(H55)=
 Sof(C54)=Sof(H54)=Sof(C53)=Sof(H53)=FVAR(1)
3.a Fitted hexagon refined as free rotating group:
 C52(C57,C56,C55,C54,C53), C52A(C57A,C56A,C55A,C54A,C53A), C68(C67,C66,C65,C64,
 C69)
;

loop_
_space_group_symop_operation_xyz
'x, y, z'
'-x, y+1/2, -z+1/2'
'-x, -y, -z'
'x, -y-1/2, z-1/2'

loop_
_atom_site_label
_atom_site_type_symbol
_atom_site_fract_x
_atom_site_fract_y
_atom_site_fract_z
_atom_site_U_iso_or_equiv
_atom_site_adp_type
_atom_site_occupancy
_atom_site_site_symmetry_order
_atom_site_calc_flag
_atom_site_refinement_flags_posn
_atom_site_refinement_flags_adp
_atom_site_refinement_flags_occupancy
_atom_site_disorder_assembly
_atom_site_disorder_group
Au1 Au 0.26756(2) 0.19910(2) 0.48232(2) 0.01612(3) Uani 1 1 d . . . . .
Au2 Au 0.39239(2) 0.06192(2) 0.48059(2) 0.01351(2) Uani 1 1 d . . . . .
P1 P 0.13649(4) 0.18988(4) 0.49129(3) 0.01638(13) Uani 1 1 d . . . . .
N1 N 0.38757(13) -0.04589(12) 0.48090(11) 0.0163(4) Uani 1 1 d . . . . .
C1 C 0.39515(16) 0.16939(15) 0.48103(12) 0.0160(5) Uani 1 1 d . . . . .
C2 C 0.39580(16) 0.23543(15) 0.48392(13) 0.0159(5) Uani 1 1 d . . . . .
C3 C 0.40716(16) 0.31287(15) 0.49388(13) 0.0169(5) Uani 1 1 d . . . . .
C4 C 0.35240(17) 0.36198(15) 0.45844(14) 0.0207(6) Uani 1 1 d . . . . .
H4 H 0.3095 0.3451 0.4241 0.025 Uiso 1 1 calc R . . . .
C5 C 0.35994(19) 0.43488(16) 0.47275(15) 0.0250(6) Uani 1 1 d . . . . .
H5 H 0.3219 0.4681 0.4487 0.030 Uiso 1 1 calc R . . . .
C6 C 0.42294(19) 0.45995(16) 0.52215(15) 0.0256(6) Uani 1 1 d . . . . .
H6 H 0.4277 0.5102 0.5324 0.031 Uiso 1 1 calc R . . . .
C7 C 0.47882(18) 0.41179(16) 0.55636(15) 0.0236(6) Uani 1 1 d . . . . .
H7 H 0.5227 0.4294 0.5893 0.028 Uiso 1 1 calc R . . . .
C8 C 0.47157(17) 0.33797(15) 0.54315(14) 0.0198(5) Uani 1 1 d . . . . .
H8 H 0.5098 0.3049 0.5672 0.024 Uiso 1 1 calc R . . . .
C9 C 0.35349(16) 0.04464(15) 0.37555(13) 0.0168(5) Uani 1 1 d . . . . .
C10 C 0.33544(16) 0.09352(15) 0.32178(13) 0.0175(5) Uani 1 1 d . . . . .
H10 H 0.3420 0.1439 0.3312 0.021 Uiso 1 1 calc R . . . .
C11 C 0.30751(17) 0.07062(16) 0.25298(14) 0.0204(6) Uani 1 1 d . . . . .
C12 C 0.29670(17) -0.00312(16) 0.24126(14) 0.0232(6) Uani 1 1 d . . . . .
H12 H 0.2769 -0.0197 0.1957 0.028 Uiso 1 1 calc R . . . .
C13 C 0.31398(17) -0.05312(16) 0.29434(14) 0.0222(6) Uani 1 1 d . . . . .
H13 H 0.3056 -0.1033 0.2848 0.027 Uiso 1 1 calc R . . . .
C14 C 0.34352(16) -0.03036(15) 0.36152(13) 0.0172(5) Uani 1 1 d . . . . .
C15 C 0.36330(16) -0.08024(15) 0.42001(14) 0.0181(5) Uani 1 1 d . . . . .
C16 C 0.35903(18) -0.15535(15) 0.41991(15) 0.0231(6) Uani 1 1 d . . . . .
H16 H 0.3431 -0.1813 0.3780 0.028 Uiso 1 1 calc R . . . .
C17 C 0.37855(18) -0.19171(15) 0.48230(16) 0.0249(6) Uani 1 1 d . . . . .
H17 H 0.3754 -0.2431 0.4828 0.030 Uiso 1 1 calc R . . . .
C18 C 0.40242(18) -0.15514(15) 0.54364(15) 0.0232(6) Uani 1 1 d . . . . .
H18 H 0.4155 -0.1809 0.5860 0.028 Uiso 1 1 calc R . . . .
C19 C 0.40712(16) -0.08011(15) 0.54259(13) 0.0171(5) Uani 1 1 d . . . . .
C20 C 0.42831(16) -0.03020(15) 0.60133(13) 0.0171(5) Uani 1 1 d . . . . .
C21 C 0.44809(18) -0.05385(15) 0.66923(14) 0.0219(6) Uani 1 1 d . . . . .
H21 H 0.4514 -0.1043 0.6790 0.026 Uiso 1 1 calc R . . . .
C22 C 0.46294(17) -0.00431(15) 0.72274(14) 0.0216(6) Uani 1 1 d . . . . .
H22 H 0.4767 -0.0212 0.7690 0.026 Uiso 1 1 calc R . . . .
C23 C 0.45808(16) 0.06995(15) 0.71003(13) 0.0183(5) Uani 1 1 d . . . . .
C24 C 0.44007(16) 0.09325(15) 0.64079(13) 0.0175(5) Uani 1 1 d . . . . .
H24 H 0.4379 0.1437 0.6311 0.021 Uiso 1 1 calc R . . . .
C25 C 0.42542(15) 0.04463(14) 0.58644(13) 0.0154(5) Uani 1 1 d . . . . .
C26 C 0.29409(18) 0.12766(16) 0.19533(14) 0.0233(6) Uani 1 1 d . . . . .
C27 C 0.37538(19) 0.16262(18) 0.19126(15) 0.0287(7) Uani 1 1 d . . . . .
H27A H 0.3968 0.1860 0.2355 0.043 Uiso 1 1 calc GR . . . .
H27B H 0.3683 0.1990 0.1543 0.043 Uiso 1 1 calc GR . . . .
H27C H 0.4132 0.1253 0.1814 0.043 Uiso 1 1 calc GR . . . .
C28 C 0.2605(2) 0.0945(2) 0.12497(15) 0.0369(8) Uani 1 1 d . . . . .
H28A H 0.2978 0.0574 0.1137 0.055 Uiso 1 1 calc GR . . . .
H28B H 0.2542 0.1325 0.0896 0.055 Uiso 1 1 calc GR . . . .
H28C H 0.2079 0.0724 0.1265 0.055 Uiso 1 1 calc GR . . . .
C29 C 0.2352(2) 0.18576(18) 0.21165(16) 0.0306(7) Uani 1 1 d . . . . .
H29A H 0.1828 0.1634 0.2135 0.046 Uiso 1 1 calc GR . . . .
H29B H 0.2287 0.2230 0.1755 0.046 Uiso 1 1 calc GR . . . .
H29C H 0.2564 0.2080 0.2564 0.046 Uiso 1 1 calc GR . . . .
C30 C 0.46667(17) 0.12548(16) 0.76900(13) 0.0202(6) Uani 1 1 d . . . . .
C31 C 0.52189(18) 0.18822(16) 0.75563(15) 0.0246(6) Uani 1 1 d . . . . .
H31A H 0.5747 0.1690 0.7502 0.037 Uiso 1 1 calc GR . . . .
H31B H 0.5285 0.2219 0.7948 0.037 Uiso 1 1 calc GR . . . .
H31C H 0.4977 0.2138 0.7133 0.037 Uiso 1 1 calc GR . . . .
C32 C 0.50134(19) 0.09111(17) 0.83914(14) 0.0278(7) Uani 1 1 d . . . . .
H32A H 0.4642 0.0539 0.8504 0.042 Uiso 1 1 calc GR . . . .
H32B H 0.5083 0.1286 0.8751 0.042 Uiso 1 1 calc GR . . . .
H32C H 0.5537 0.0690 0.8367 0.042 Uiso 1 1 calc GR . . . .
C33 C 0.38170(18) 0.15394(17) 0.77268(15) 0.0251(6) Uani 1 1 d . . . . .
H33A H 0.3580 0.1755 0.7281 0.038 Uiso 1 1 calc GR . . . .
H33B H 0.3852 0.1907 0.8091 0.038 Uiso 1 1 calc GR . . . .
H33C H 0.3477 0.1138 0.7832 0.038 Uiso 1 1 calc GR . . . .
C34 C 0.12836(17) 0.11920(15) 0.55334(14) 0.0192(5) Uani 1 1 d . . . . .
C35 C 0.19744(18) 0.10082(16) 0.60050(14) 0.0238(6) Uani 1 1 d . . . . .
H35 H 0.2467 0.1254 0.5992 0.029 Uiso 1 1 calc R . . . .
C36 C 0.1945(2) 0.04692(17) 0.64917(15) 0.0303(7) Uani 1 1 d . . . . .
H36 H 0.2417 0.0344 0.6811 0.036 Uiso 1 1 calc R . . . .
C37 C 0.1229(2) 0.01162(17) 0.65093(15) 0.0302(7) Uani 1 1 d . . . . .
H37 H 0.1206 -0.0250 0.6845 0.036 Uiso 1 1 calc R . . . .
C38 C 0.0542(2) 0.02907(17) 0.60415(16) 0.0299(7) Uani 1 1 d . . . . .
H38 H 0.0052 0.0041 0.6058 0.036 Uiso 1 1 calc R . . . .
C39 C 0.05596(18) 0.08243(17) 0.55512(15) 0.0248(6) Uani 1 1 d . . . . .
H39 H 0.0087 0.0941 0.5230 0.030 Uiso 1 1 calc R . . . .
C40 C 0.09334(16) 0.27124(16) 0.52066(14) 0.0199(6) Uani 1 1 d . . . . .
C41 C 0.05303(19) 0.27146(18) 0.57662(15) 0.0288(7) Uani 1 1 d . . . . .
H41 H 0.0469 0.2279 0.6009 0.035 Uiso 1 1 calc R . . . .
C42 C 0.0218(2) 0.3362(2) 0.59669(17) 0.0382(8) Uani 1 1 d . . . . .
H42 H -0.0061 0.3365 0.6348 0.046 Uiso 1 1 calc R . . . .
C43 C 0.0305(2) 0.3996(2) 0.56250(18) 0.0416(9) Uani 1 1 d . . . . .
H43 H 0.0094 0.4435 0.5772 0.050 Uiso 1 1 calc R . . . .
C44 C 0.0701(2) 0.39951(19) 0.50663(17) 0.0363(8) Uani 1 1 d . . . . .
H44 H 0.0759 0.4435 0.4829 0.044 Uiso 1 1 calc R . . . .
C45 C 0.10134(19) 0.33591(16) 0.48478(15) 0.0268(6) Uani 1 1 d . . . . .
H45 H 0.1279 0.3360 0.4459 0.032 Uiso 1 1 calc R . . . .
C46 C 0.07341(16) 0.16666(15) 0.40987(13) 0.0177(5) Uani 1 1 d . . . . .
C47 C -0.00665(18) 0.18843(16) 0.39430(15) 0.0241(6) Uani 1 1 d . . . . .
H47 H -0.0296 0.2160 0.4268 0.029 Uiso 1 1 calc R . . . .
C48 C -0.05316(19) 0.16992(18) 0.33115(15) 0.0296(7) Uani 1 1 d . . . . .
H48 H -0.1080 0.1846 0.3205 0.036 Uiso 1 1 calc R . . . .
C49 C -0.0196(2) 0.13027(18) 0.28398(15) 0.0307(7) Uani 1 1 d . . . . .
H49 H -0.0514 0.1182 0.2406 0.037 Uiso 1 1 calc R . . . .
C50 C 0.0596(2) 0.10786(18) 0.29908(15) 0.0302(7) Uani 1 1 d . . . . .
H50 H 0.0818 0.0795 0.2666 0.036 Uiso 1 1 calc R . . . .
C51 C 0.10703(18) 0.12662(16) 0.36162(14) 0.0236(6) Uani 1 1 d . . . . .
H51 H 0.1621 0.1123 0.3716 0.028 Uiso 1 1 calc R . . . .
C52 C 0.1494(3) -0.1484(4) 0.37817(14) 0.0412(17) Uani 0.634(6) 1 d . . P A 1
H52 H 0.1390 -0.1569 0.3297 0.049 Uiso 0.634(6) 1 calc R . P A 1
C57 C 0.1589(3) -0.0780(3) 0.4033(3) 0.0409(18) Uani 0.634(6) 1 d G . P A 1
H57 H 0.1549 -0.0383 0.3721 0.049 Uiso 0.634(6) 1 calc R . P A 1
C56 C 0.1741(3) -0.0656(2) 0.4742(4) 0.0402(17) Uani 0.634(6) 1 d G . P A 1
H56 H 0.1806 -0.0174 0.4914 0.048 Uiso 0.634(6) 1 calc R . P A 1
C55 C 0.1799(3) -0.1236(4) 0.51996(15) 0.0404(18) Uani 0.634(6) 1 d G . P A 1
H55 H 0.1903 -0.1151 0.5684 0.049 Uiso 0.634(6) 1 calc R . P A 1
C54 C 0.1705(3) -0.1941(3) 0.4948(3) 0.0326(15) Uani 0.634(6) 1 d G . P A 1
H54 H 0.1744 -0.2337 0.5260 0.039 Uiso 0.634(6) 1 calc R . P A 1
C53 C 0.1552(3) -0.2065(2) 0.4239(4) 0.0366(15) Uani 0.634(6) 1 d G . P A 1
H53 H 0.1488 -0.2546 0.4067 0.044 Uiso 0.634(6) 1 calc R . P A 1
C52A C 0.1458(5) -0.1070(7) 0.3837(3) 0.0412(17) Uani 0.366(6) 1 d . . P A 2
H52A H 0.1333 -0.0890 0.3377 0.049 Uiso 0.366(6) 1 calc R . P A 2
C57A C 0.1680(5) -0.0594(3) 0.4386(7) 0.0409(18) Uani 0.366(6) 1 d G . P A 2
H57A H 0.1706 -0.0089 0.4302 0.049 Uiso 0.366(6) 1 calc R . P A 2
C56A C 0.1864(5) -0.0859(6) 0.5058(5) 0.0402(17) Uani 0.366(6) 1 d G . P A 2
H56A H 0.2015 -0.0533 0.5433 0.048 Uiso 0.366(6) 1 calc R . P A 2
C55A C 0.1826(5) -0.1599(7) 0.5180(3) 0.0404(18) Uani 0.366(6) 1 d G . P A 2
H55A H 0.1951 -0.1779 0.5640 0.049 Uiso 0.366(6) 1 calc R . P A 2
C54A C 0.1604(5) -0.2074(3) 0.4631(7) 0.0326(15) Uani 0.366(6) 1 d G . P A 2
H54A H 0.1578 -0.2580 0.4715 0.039 Uiso 0.366(6) 1 calc R . P A 2
C53A C 0.1421(5) -0.1810(6) 0.3960(5) 0.0366(15) Uani 0.366(6) 1 d G . P A 2
H53A H 0.1269 -0.2135 0.3584 0.044 Uiso 0.366(6) 1 calc R . P A 2
C68 C 0.14085(13) -0.12157(17) 0.09041(16) 0.0632(13) Uani 1 1 d . . . . .
H68 H 0.0865 -0.1090 0.0922 0.076 Uiso 1 1 calc R . . . .
C67 C 0.18436(17) -0.16447(16) 0.14205(12) 0.0554(12) Uani 1 1 d G . . . .
H67 H 0.1598 -0.1812 0.1791 0.066 Uiso 1 1 calc R . . . .
C66 C 0.26385(17) -0.18284(14) 0.13943(12) 0.0523(11) Uani 1 1 d G . . . .
H66 H 0.2936 -0.2122 0.1747 0.063 Uiso 1 1 calc R . . . .
C65 C 0.29983(13) -0.15832(16) 0.08518(16) 0.0530(11) Uani 1 1 d G . . . .
H65 H 0.3542 -0.1709 0.0834 0.064 Uiso 1 1 calc R . . . .
C64 C 0.25632(19) -0.11542(15) 0.03354(13) 0.0602(13) Uani 1 1 d G . . . .
H64 H 0.2809 -0.0987 -0.0035 0.072 Uiso 1 1 calc R . . . .
C69 C 0.17683(19) -0.09704(15) 0.03616(13) 0.0663(14) Uani 1 1 d G . . . .
H69 H 0.1471 -0.0677 0.0009 0.080 Uiso 1 1 calc R . . . .
C58 C 0.1631(2) 0.35170(19) 0.30225(17) 0.0344(7) Uani 1 1 d . . . . .
H58 H 0.2115 0.3258 0.3006 0.041 Uiso 1 1 calc R . . . .
C59 C 0.1665(2) 0.42245(19) 0.32496(16) 0.0338(8) Uani 1 1 d . . . . .
H59 H 0.2174 0.4453 0.3388 0.041 Uiso 1 1 calc R . . . .
C60 C 0.0968(3) 0.4602(2) 0.32769(17) 0.0417(9) Uani 1 1 d . . . . .
H60 H 0.0996 0.5089 0.3438 0.050 Uiso 1 1 calc R . . . .
C61 C 0.0232(2) 0.4276(2) 0.3072(2) 0.0463(10) Uani 1 1 d . . . . .
H61 H -0.0251 0.4538 0.3087 0.056 Uiso 1 1 calc R . . . .
C62 C 0.0196(2) 0.3563(2) 0.28416(19) 0.0443(9) Uani 1 1 d . . . . .
H62 H -0.0312 0.3336 0.2699 0.053 Uiso 1 1 calc R . . . .
C63 C 0.0895(2) 0.31861(19) 0.28195(18) 0.0374(8) Uani 1 1 d . . . . .
H63 H 0.0870 0.2698 0.2664 0.045 Uiso 1 1 calc R . . . .
Sb1 Sb 0.29215(2) -0.13991(2) 0.80611(2) 0.02376(4) Uani 1 1 d . . . . .
F1 F 0.39359(13) -0.16052(11) 0.78505(11) 0.0459(5) Uani 1 1 d . . . . .
F2 F 0.26081(15) -0.23639(11) 0.78931(10) 0.0482(6) Uani 1 1 d . . . . .
F3 F 0.33212(12) -0.16328(12) 0.89821(9) 0.0406(5) Uani 1 1 d . . . . .
F4 F 0.32310(12) -0.04342(10) 0.82408(11) 0.0422(5) Uani 1 1 d . . . . .
F5 F 0.25233(15) -0.11767(12) 0.71401(10) 0.0553(6) Uani 1 1 d . . . . .
F6 F 0.19148(13) -0.12006(13) 0.82957(13) 0.0558(6) Uani 1 1 d . . . . .

loop_
_atom_site_aniso_label
_atom_site_aniso_U_11
_atom_site_aniso_U_22
_atom_site_aniso_U_33
_atom_site_aniso_U_23
_atom_site_aniso_U_13
_atom_site_aniso_U_12
Au1 0.01288(5) 0.01643(5) 0.01916(5) 0.00142(4) 0.00315(4) -0.00215(4)
Au2 0.01173(4) 0.01268(5) 0.01608(5) 0.00020(4) 0.00235(3) -0.00067(4)
P1 0.0134(3) 0.0165(3) 0.0193(3) 0.0001(3) 0.0031(2) -0.0019(3)
N1 0.0161(11) 0.0126(10) 0.0208(11) 0.0002(9) 0.0048(9) 0.0008(9)
C1 0.0153(12) 0.0195(13) 0.0124(11) -0.0001(10) 0.0002(9) -0.0001(11)
C2 0.0138(12) 0.0192(13) 0.0148(11) 0.0034(10) 0.0029(9) -0.0012(10)
C3 0.0147(12) 0.0206(14) 0.0174(12) -0.0035(10) 0.0086(10) -0.0036(10)
C4 0.0223(14) 0.0215(14) 0.0178(13) -0.0004(11) 0.0027(11) 0.0007(12)
C5 0.0300(16) 0.0188(14) 0.0271(15) 0.0032(12) 0.0071(12) 0.0030(12)
C6 0.0359(18) 0.0154(13) 0.0279(15) -0.0041(11) 0.0126(13) -0.0060(13)
C7 0.0230(15) 0.0214(14) 0.0255(14) -0.0050(12) 0.0018(11) -0.0101(12)
C8 0.0209(14) 0.0174(13) 0.0215(13) -0.0010(11) 0.0049(11) -0.0038(11)
C9 0.0132(12) 0.0191(13) 0.0182(12) 0.0000(10) 0.0027(10) 0.0005(10)
C10 0.0182(13) 0.0165(13) 0.0176(12) -0.0016(10) 0.0020(10) -0.0007(11)
C11 0.0184(13) 0.0245(15) 0.0184(13) -0.0003(11) 0.0036(10) 0.0002(11)
C12 0.0227(14) 0.0273(15) 0.0189(13) -0.0071(11) 0.0020(11) -0.0026(12)
C13 0.0212(14) 0.0182(14) 0.0273(14) -0.0068(11) 0.0041(11) -0.0016(11)
C14 0.0149(12) 0.0173(13) 0.0199(13) -0.0026(10) 0.0039(10) 0.0014(10)
C15 0.0156(13) 0.0163(13) 0.0239(13) -0.0022(10) 0.0073(10) -0.0002(10)
C16 0.0256(15) 0.0175(14) 0.0275(15) -0.0060(11) 0.0082(12) -0.0009(12)
C17 0.0286(16) 0.0102(13) 0.0378(17) -0.0017(12) 0.0112(13) 0.0018(11)
C18 0.0245(15) 0.0156(13) 0.0304(15) 0.0023(11) 0.0074(12) 0.0027(12)
C19 0.0129(12) 0.0163(12) 0.0227(13) 0.0015(10) 0.0053(10) 0.0010(10)
C20 0.0141(12) 0.0180(13) 0.0198(13) 0.0023(10) 0.0044(10) 0.0004(10)
C21 0.0260(15) 0.0159(13) 0.0236(14) 0.0064(11) 0.0033(11) 0.0004(11)
C22 0.0251(15) 0.0212(14) 0.0185(13) 0.0052(11) 0.0041(11) 0.0027(12)
C23 0.0166(13) 0.0192(13) 0.0187(12) 0.0025(10) 0.0019(10) 0.0005(11)
C24 0.0164(13) 0.0154(13) 0.0205(13) 0.0019(10) 0.0022(10) -0.0007(10)
C25 0.0108(11) 0.0172(13) 0.0180(12) 0.0021(10) 0.0019(9) -0.0007(10)
C26 0.0242(15) 0.0275(16) 0.0181(13) -0.0009(11) 0.0034(11) 0.0013(12)
C27 0.0301(17) 0.0327(17) 0.0253(15) 0.0031(13) 0.0102(13) 0.0009(14)
C28 0.045(2) 0.043(2) 0.0195(15) -0.0018(14) -0.0028(14) -0.0040(17)
C29 0.0292(17) 0.0358(18) 0.0266(15) 0.0047(13) 0.0042(13) 0.0074(14)
C30 0.0212(14) 0.0236(14) 0.0155(12) 0.0018(10) 0.0021(10) 0.0022(12)
C31 0.0242(15) 0.0268(16) 0.0224(14) -0.0014(12) 0.0027(11) -0.0029(12)
C32 0.0326(17) 0.0313(17) 0.0177(13) 0.0013(12) -0.0006(12) 0.0040(14)
C33 0.0226(15) 0.0271(16) 0.0252(14) -0.0004(12) 0.0038(12) 0.0034(13)
C34 0.0205(14) 0.0184(13) 0.0196(13) 0.0006(10) 0.0056(10) -0.0033(11)
C35 0.0220(14) 0.0265(15) 0.0220(14) 0.0028(12) 0.0010(11) -0.0078(12)
C36 0.0343(18) 0.0296(17) 0.0245(15) 0.0055(13) -0.0014(13) -0.0056(14)
C37 0.0393(19) 0.0263(16) 0.0261(15) 0.0049(13) 0.0087(13) -0.0084(14)
C38 0.0299(17) 0.0280(17) 0.0340(17) 0.0017(13) 0.0120(13) -0.0117(14)
C39 0.0183(14) 0.0275(16) 0.0290(15) 0.0038(12) 0.0053(11) -0.0049(12)
C40 0.0148(13) 0.0225(14) 0.0209(13) -0.0049(11) -0.0014(10) 0.0007(11)
C41 0.0289(17) 0.0314(17) 0.0273(15) -0.0051(13) 0.0078(13) 0.0008(14)
C42 0.0359(19) 0.045(2) 0.0347(18) -0.0174(16) 0.0086(15) 0.0065(17)
C43 0.041(2) 0.035(2) 0.043(2) -0.0179(16) -0.0073(16) 0.0174(17)
C44 0.042(2) 0.0240(17) 0.0394(19) -0.0017(14) -0.0028(15) 0.0093(15)
C45 0.0305(17) 0.0212(15) 0.0268(15) -0.0026(12) -0.0002(12) 0.0026(13)
C46 0.0169(13) 0.0172(13) 0.0188(12) 0.0002(10) 0.0026(10) -0.0046(11)
C47 0.0208(14) 0.0260(16) 0.0250(14) 0.0008(12) 0.0028(11) -0.0042(12)
C48 0.0239(16) 0.0323(17) 0.0293(16) 0.0051(13) -0.0047(12) -0.0098(14)
C49 0.0369(18) 0.0338(18) 0.0197(14) 0.0004(12) 0.0000(13) -0.0187(15)
C50 0.0413(19) 0.0301(17) 0.0211(14) -0.0059(12) 0.0109(13) -0.0141(15)
C51 0.0247(15) 0.0214(14) 0.0266(14) -0.0009(11) 0.0093(12) -0.0057(12)
C52 0.031(2) 0.057(5) 0.033(2) 0.001(4) 0.0003(19) -0.005(4)
C57 0.033(3) 0.041(4) 0.053(5) 0.021(4) 0.018(4) 0.013(3)
C56 0.031(3) 0.032(3) 0.063(5) -0.002(3) 0.023(4) 0.004(3)
C55 0.030(2) 0.057(5) 0.037(2) -0.011(3) 0.0118(18) 0.013(4)
C54 0.028(2) 0.039(3) 0.035(4) 0.012(3) 0.015(3) 0.012(2)
C53 0.028(3) 0.040(4) 0.043(5) -0.003(3) 0.010(3) -0.005(3)
C52A 0.031(2) 0.057(5) 0.033(2) 0.001(4) 0.0003(19) -0.005(4)
C57A 0.033(3) 0.041(4) 0.053(5) 0.021(4) 0.018(4) 0.013(3)
C56A 0.031(3) 0.032(3) 0.063(5) -0.002(3) 0.023(4) 0.004(3)
C55A 0.030(2) 0.057(5) 0.037(2) -0.011(3) 0.0118(18) 0.013(4)
C54A 0.028(2) 0.039(3) 0.035(4) 0.012(3) 0.015(3) 0.012(2)
C53A 0.028(3) 0.040(4) 0.043(5) -0.003(3) 0.010(3) -0.005(3)
C68 0.033(2) 0.084(4) 0.070(3) -0.033(3) 0.003(2) 0.012(2)
C67 0.058(3) 0.069(3) 0.040(2) -0.020(2) 0.014(2) -0.034(2)
C66 0.060(3) 0.041(2) 0.048(2) -0.0122(18) -0.015(2) -0.004(2)
C65 0.032(2) 0.055(3) 0.071(3) -0.034(2) 0.004(2) -0.0046(19)
C64 0.090(4) 0.049(3) 0.051(2) -0.018(2) 0.036(2) -0.035(3)
C69 0.090(4) 0.050(3) 0.051(3) 0.001(2) -0.010(3) 0.023(3)
C58 0.0333(19) 0.0337(19) 0.0375(18) 0.0003(15) 0.0099(14) -0.0005(15)
C59 0.0358(19) 0.0331(18) 0.0324(17) 0.0021(14) 0.0060(14) -0.0122(15)
C60 0.065(3) 0.0274(18) 0.0351(19) 0.0069(15) 0.0165(18) -0.0003(18)
C61 0.040(2) 0.051(2) 0.051(2) 0.0197(19) 0.0160(18) 0.0163(19)
C62 0.0304(19) 0.051(2) 0.049(2) 0.0134(18) 0.0006(16) -0.0109(18)
C63 0.046(2) 0.0288(18) 0.0384(19) 0.0003(15) 0.0098(16) -0.0073(16)
Sb1 0.02402(10) 0.01988(9) 0.02518(10) 0.00289(8) -0.00181(8) 0.00214(8)
F1 0.0486(13) 0.0352(12) 0.0611(14) 0.0115(10) 0.0294(11) 0.0146(10)
F2 0.0742(17) 0.0241(11) 0.0440(12) 0.0017(9) 0.0037(11) -0.0161(10)
F3 0.0382(12) 0.0550(14) 0.0263(10) 0.0072(9) -0.0006(8) 0.0008(10)
F4 0.0398(12) 0.0248(10) 0.0604(13) -0.0070(9) 0.0038(10) -0.0005(9)
F5 0.0692(16) 0.0512(14) 0.0359(11) 0.0197(10) -0.0180(11) -0.0148(12)
F6 0.0261(11) 0.0578(15) 0.0842(17) 0.0123(13) 0.0117(11) 0.0091(11)

loop_
_atom_type_symbol
_atom_type_description
_atom_type_scat_dispersion_real
_atom_type_scat_dispersion_imag
_atom_type_scat_source
C C 0.0033 0.0016 'International Tables Vol C Tables 4.2.6.8 and 6.1.1.4'
H H 0.0000 0.0000 'International Tables Vol C Tables 4.2.6.8 and 6.1.1.4'
Au Au -2.0133 8.8022 'International Tables Vol C Tables 4.2.6.8 and 6.1.1.4'
F F 0.0171 0.0103 'International Tables Vol C Tables 4.2.6.8 and 6.1.1.4'
N N 0.0061 0.0033 'International Tables Vol C Tables 4.2.6.8 and 6.1.1.4'
P P 0.1023 0.0942 'International Tables Vol C Tables 4.2.6.8 and 6.1.1.4'
Sb Sb -0.5866 1.5461 'International Tables Vol C Tables 4.2.6.8 and 6.1.1.4'

loop_
_exptl_crystal_face_index_h
_exptl_crystal_face_index_k
_exptl_crystal_face_index_l
_exptl_crystal_face_perp_dist
_exptl_oxdiff_crystal_face_indexfrac_h
_exptl_oxdiff_crystal_face_indexfrac_k
_exptl_oxdiff_crystal_face_indexfrac_l
_exptl_oxdiff_crystal_face_x
_exptl_oxdiff_crystal_face_y
_exptl_oxdiff_crystal_face_z
0 1 -1 0.1107 0.0002 0.9981 -0.9986 0.0157 -0.0402 0.0308
0 -1 1 0.1047 -0.0002 -0.9981 0.9986 -0.0157 0.0402 -0.0308
0 -1 -1 0.0941 0.0000 -0.9981 -0.9988 -0.0210 0.0264 0.0409
0 1 1 0.1001 -0.0000 0.9981 0.9988 0.0210 -0.0264 -0.0409
0 0 -1 0.0968 0.0001 0.0000 -0.9987 -0.0027 -0.0069 0.0359
-2 0 -1 0.0251 -1.9972 -0.0001 -0.9991 -0.0775 -0.0482 0.0375
2 0 1 0.0131 1.9972 0.0001 0.9991 0.0775 0.0482 -0.0375
1 0 0 0.0214 0.9986 0.0001 0.0002 0.0374 0.0207 -0.0008
-1 0 0 0.0344 -0.9986 -0.0001 -0.0002 -0.0374 -0.0207 0.0008
0 0 1 0.0859 -0.0001 -0.0000 0.9987 0.0027 0.0069 -0.0359

loop_
_geom_angle_atom_site_label_1
_geom_angle_atom_site_label_2
_geom_angle_atom_site_label_3
_geom_angle
_geom_angle_site_symmetry_1
_geom_angle_site_symmetry_3
P1 Au1 Au2 125.366(18) . .
P1 Au1 C2 166.06(7) . .
C1 Au1 Au2 35.93(7) . .
C1 Au1 P1 161.01(7) . .
C1 Au1 C2 31.61(10) . .
C2 Au1 Au2 67.52(7) . .
N1 Au2 Au1 137.84(6) . .
N1 Au2 C9 81.01(10) . .
N1 Au2 C25 81.24(10) . .
C1 Au2 Au1 41.08(8) . .
C1 Au2 N1 178.85(10) . .
C1 Au2 C9 99.26(10) . .
C1 Au2 C25 98.45(10) . .
C9 Au2 Au1 92.12(7) . .
C9 Au2 C25 162.12(11) . .
C25 Au2 Au1 99.62(7) . .
C34 P1 Au1 107.35(9) . .
C34 P1 C46 108.86(13) . .
C40 P1 Au1 114.63(9) . .
C40 P1 C34 107.62(13) . .
C40 P1 C46 105.81(13) . .
C46 P1 Au1 112.39(9) . .
C15 N1 Au2 118.15(18) . .
C15 N1 C19 124.1(2) . .
C19 N1 Au2 117.70(17) . .
Au2 C1 Au1 102.99(11) . .
C2 C1 Au1 75.75(18) . .
C2 C1 Au2 177.3(2) . .
C1 C2 Au1 72.64(18) . .
C1 C2 C3 172.0(3) . .
C3 C2 Au1 113.45(18) . .
C4 C3 C2 121.0(2) . .
C4 C3 C8 119.8(3) . .
C8 C3 C2 119.1(2) . .
C3 C4 H4 119.8 . .
C5 C4 C3 120.4(3) . .
C5 C4 H4 119.8 . .
C4 C5 H5 119.9 . .
C4 C5 C6 120.1(3) . .
C6 C5 H5 119.9 . .
C5 C6 H6 120.0 . .
C7 C6 C5 119.9(3) . .
C7 C6 H6 120.0 . .
C6 C7 H7 119.6 . .
C6 C7 C8 120.7(3) . .
C8 C7 H7 119.6 . .
C3 C8 H8 120.5 . .
C7 C8 C3 119.1(3) . .
C7 C8 H8 120.5 . .
C10 C9 Au2 130.4(2) . .
C10 C9 C14 119.1(2) . .
C14 C9 Au2 110.45(18) . .
C9 C10 H10 119.1 . .
C9 C10 C11 121.8(3) . .
C11 C10 H10 119.1 . .
C10 C11 C26 118.8(3) . .
C12 C11 C10 117.6(3) . .
C12 C11 C26 123.6(2) . .
C11 C12 H12 119.2 . .
C13 C12 C11 121.6(3) . .
C13 C12 H12 119.2 . .
C12 C13 H13 119.8 . .
C12 C13 C14 120.4(3) . .
C14 C13 H13 119.8 . .
C9 C14 C15 117.3(2) . .
C13 C14 C9 119.4(2) . .
C13 C14 C15 123.3(3) . .
N1 C15 C14 113.0(2) . .
N1 C15 C16 118.5(2) . .
C16 C15 C14 128.5(3) . .
C15 C16 H16 120.7 . .
C17 C16 C15 118.6(3) . .
C17 C16 H16 120.7 . .
C16 C17 H17 119.2 . .
C18 C17 C16 121.6(3) . .
C18 C17 H17 119.2 . .
C17 C18 H18 120.5 . .
C17 C18 C19 119.0(3) . .
C19 C18 H18 120.5 . .
N1 C19 C18 118.2(2) . .
N1 C19 C20 113.4(2) . .
C18 C19 C20 128.3(2) . .
C21 C20 C19 122.8(2) . .
C21 C20 C25 120.1(2) . .
C25 C20 C19 117.1(2) . .
C20 C21 H21 119.9 . .
C22 C21 C20 120.3(3) . .
C22 C21 H21 119.9 . .
C21 C22 H22 119.4 . .
C21 C22 C23 121.1(2) . .
C23 C22 H22 119.4 . .
C22 C23 C24 118.0(2) . .
C22 C23 C30 121.8(2) . .
C24 C23 C30 120.1(2) . .
C23 C24 H24 119.1 . .
C25 C24 C23 121.8(2) . .
C25 C24 H24 119.1 . .
C20 C25 Au2 110.54(18) . .
C24 C25 Au2 130.7(2) . .
C24 C25 C20 118.7(2) . .
C27 C26 C11 108.1(2) . .
C27 C26 C29 109.5(3) . .
C28 C26 C11 112.2(3) . .
C28 C26 C27 108.4(2) . .
C28 C26 C29 108.6(3) . .
C29 C26 C11 110.1(2) . .
C26 C27 H27A 109.5 . .
C26 C27 H27B 109.5 . .
C26 C27 H27C 109.5 . .
H27A C27 H27B 109.5 . .
H27A C27 H27C 109.5 . .
H27B C27 H27C 109.5 . .
C26 C28 H28A 109.5 . .
C26 C28 H28B 109.5 . .
C26 C28 H28C 109.5 . .
H28A C28 H28B 109.5 . .
H28A C28 H28C 109.5 . .
H28B C28 H28C 109.5 . .
C26 C29 H29A 109.5 . .
C26 C29 H29B 109.5 . .
C26 C29 H29C 109.5 . .
H29A C29 H29B 109.5 . .
H29A C29 H29C 109.5 . .
H29B C29 H29C 109.5 . .
C23 C30 C31 110.8(2) . .
C23 C30 C32 111.9(2) . .
C23 C30 C33 107.3(2) . .
C31 C30 C32 108.5(2) . .
C31 C30 C33 110.3(2) . .
C32 C30 C33 108.1(2) . .
C30 C31 H31A 109.5 . .
C30 C31 H31B 109.5 . .
C30 C31 H31C 109.5 . .
H31A C31 H31B 109.5 . .
H31A C31 H31C 109.5 . .
H31B C31 H31C 109.5 . .
C30 C32 H32A 109.5 . .
C30 C32 H32B 109.5 . .
C30 C32 H32C 109.5 . .
H32A C32 H32B 109.5 . .
H32A C32 H32C 109.5 . .
H32B C32 H32C 109.5 . .
C30 C33 H33A 109.5 . .
C30 C33 H33B 109.5 . .
C30 C33 H33C 109.5 . .
H33A C33 H33B 109.5 . .
H33A C33 H33C 109.5 . .
H33B C33 H33C 109.5 . .
C35 C34 P1 118.1(2) . .
C35 C34 C39 119.6(3) . .
C39 C34 P1 122.4(2) . .
C34 C35 H35 119.8 . .
C36 C35 C34 120.4(3) . .
C36 C35 H35 119.8 . .
C35 C36 H36 120.2 . .
C37 C36 C35 119.6(3) . .
C37 C36 H36 120.2 . .
C36 C37 H37 119.7 . .
C36 C37 C38 120.5(3) . .
C38 C37 H37 119.7 . .
C37 C38 H38 119.6 . .
C39 C38 C37 120.8(3) . .
C39 C38 H38 119.6 . .
C34 C39 H39 120.4 . .
C38 C39 C34 119.2(3) . .
C38 C39 H39 120.4 . .
C41 C40 P1 122.3(2) . .
C41 C40 C45 119.8(3) . .
C45 C40 P1 117.8(2) . .
C40 C41 H41 120.4 . .
C40 C41 C42 119.2(3) . .
C42 C41 H41 120.4 . .
C41 C42 H42 119.4 . .
C43 C42 C41 121.1(3) . .
C43 C42 H42 119.4 . .
C42 C43 H43 120.1 . .
C42 C43 C44 119.8(3) . .
C44 C43 H43 120.1 . .
C43 C44 H44 119.7 . .
C43 C44 C45 120.6(3) . .
C45 C44 H44 119.7 . .
C40 C45 H45 120.3 . .
C44 C45 C40 119.3(3) . .
C44 C45 H45 120.3 . .
C47 C46 P1 121.6(2) . .
C47 C46 C51 119.8(3) . .
C51 C46 P1 118.7(2) . .
C46 C47 H47 120.0 . .
C46 C47 C48 120.0(3) . .
C48 C47 H47 120.0 . .
C47 C48 H48 120.1 . .
C49 C48 C47 119.9(3) . .
C49 C48 H48 120.1 . .
C48 C49 H49 119.7 . .
C48 C49 C50 120.7(3) . .
C50 C49 H49 119.7 . .
C49 C50 H50 120.0 . .
C49 C50 C51 120.1(3) . .
C51 C50 H50 120.0 . .
C46 C51 H51 120.2 . .
C50 C51 C46 119.6(3) . .
C50 C51 H51 120.2 . .
C57 C52 H52 120.0 . .
C57 C52 C53 120.0 . .
C53 C52 H52 120.0 . .
C52 C57 H57 120.0 . .
C56 C57 C52 120.0 . .
C56 C57 H57 120.0 . .
C57 C56 H56 120.0 . .
C57 C56 C55 120.0 . .
C55 C56 H56 120.0 . .
C56 C55 H55 120.0 . .
C54 C55 C56 120.0 . .
C54 C55 H55 120.0 . .
C55 C54 H54 120.0 . .
C53 C54 C55 120.0 . .
C53 C54 H54 120.0 . .
C52 C53 H53 120.0 . .
C54 C53 C52 120.0 . .
C54 C53 H53 120.0 . .
C57A C52A H52A 120.0 . .
C57A C52A C53A 120.0 . .
C53A C52A H52A 120.0 . .
C52A C57A H57A 120.0 . .
C52A C57A C56A 120.0 . .
C56A C57A H57A 120.0 . .
C57A C56A H56A 120.0 . .
C57A C56A C55A 120.0 . .
C55A C56A H56A 120.0 . .
C56A C55A H55A 120.0 . .
C54A C55A C56A 120.0 . .
C54A C55A H55A 120.0 . .
C55A C54A H54A 120.0 . .
C53A C54A C55A 120.0 . .
C53A C54A H54A 120.0 . .
C52A C53A H53A 120.0 . .
C54A C53A C52A 120.0 . .
C54A C53A H53A 120.0 . .
C67 C68 H68 120.0 . .
C67 C68 C69 120.0 . .
C69 C68 H68 120.0 . .
C68 C67 H67 120.0 . .
C66 C67 C68 120.0 . .
C66 C67 H67 120.0 . .
C67 C66 H66 120.0 . .
C67 C66 C65 120.0 . .
C65 C66 H66 120.0 . .
C66 C65 H65 120.0 . .
C64 C65 C66 120.0 . .
C64 C65 H65 120.0 . .
C65 C64 H64 120.0 . .
C65 C64 C69 120.0 . .
C69 C64 H64 120.0 . .
C68 C69 H69 120.0 . .
C64 C69 C68 120.0 . .
C64 C69 H69 120.0 . .
C59 C58 H58 120.0 . .
C63 C58 H58 120.0 . .
C63 C58 C59 119.9(3) . .
C58 C59 H59 119.8 . .
C60 C59 C58 120.4(3) . .
C60 C59 H59 119.8 . .
C59 C60 H60 120.0 . .
C59 C60 C61 120.0(4) . .
C61 C60 H60 120.0 . .
C60 C61 H61 120.2 . .
C60 C61 C62 119.7(4) . .
C62 C61 H61 120.2 . .
C61 C62 H62 120.0 . .
C63 C62 C61 120.1(4) . .
C63 C62 H62 120.0 . .
C58 C63 H63 120.0 . .
C62 C63 C58 119.9(4) . .
C62 C63 H63 120.0 . .
F1 Sb1 F2 90.45(10) . .
F1 Sb1 F3 88.78(9) . .
F1 Sb1 F4 90.01(9) . .
F1 Sb1 F6 178.52(10) . .
F2 Sb1 F4 179.24(9) . .
F3 Sb1 F2 89.65(9) . .
F3 Sb1 F4 89.75(9) . .
F3 Sb1 F6 89.74(10) . .
F5 Sb1 F1 91.01(10) . .
F5 Sb1 F2 89.76(9) . .
F5 Sb1 F3 179.38(10) . .
F5 Sb1 F4 90.84(10) . .
F5 Sb1 F6 90.46(11) . .
F6 Sb1 F2 89.43(11) . .
F6 Sb1 F4 90.09(10) . .

loop_
_geom_bond_atom_site_label_1
_geom_bond_atom_site_label_2
_geom_bond_distance
_geom_bond_site_symmetry_2
Au1 Au2 3.29377(14) .
Au1 P1 2.2503(7) .
Au1 C1 2.221(3) .
Au1 C2 2.256(3) .
Au2 N1 1.991(2) .
Au2 C1 1.984(3) .
Au2 C9 2.077(3) .
Au2 C25 2.081(2) .
P1 C34 1.806(3) .
P1 C40 1.806(3) .
P1 C46 1.810(3) .
N1 C15 1.352(3) .
N1 C19 1.355(3) .
C1 C2 1.220(4) .
C2 C3 1.450(4) .
C3 C4 1.390(4) .
C3 C8 1.400(4) .
C4 H4 0.9500 .
C4 C5 1.375(4) .
C5 H5 0.9500 .
C5 C6 1.386(4) .
C6 H6 0.9500 .
C6 C7 1.380(4) .
C7 H7 0.9500 .
C7 C8 1.388(4) .
C8 H8 0.9500 .
C9 C10 1.382(4) .
C9 C14 1.415(4) .
C10 H10 0.9500 .
C10 C11 1.415(4) .
C11 C12 1.387(4) .
C11 C26 1.533(4) .
C12 H12 0.9500 .
C12 C13 1.384(4) .
C13 H13 0.9500 .
C13 C14 1.391(4) .
C14 C15 1.464(4) .
C15 C16 1.388(4) .
C16 H16 0.9500 .
C16 C17 1.385(4) .
C17 H17 0.9500 .
C17 C18 1.378(4) .
C18 H18 0.9500 .
C18 C19 1.387(4) .
C19 C20 1.471(4) .
C20 C21 1.387(4) .
C20 C25 1.411(4) .
C21 H21 0.9500 .
C21 C22 1.382(4) .
C22 H22 0.9500 .
C22 C23 1.393(4) .
C23 C24 1.408(4) .
C23 C30 1.534(4) .
C24 H24 0.9500 .
C24 C25 1.383(4) .
C26 C27 1.528(4) .
C26 C28 1.526(4) .
C26 C29 1.531(4) .
C27 H27A 0.9800 .
C27 H27B 0.9800 .
C27 H27C 0.9800 .
C28 H28A 0.9800 .
C28 H28B 0.9800 .
C28 H28C 0.9800 .
C29 H29A 0.9800 .
C29 H29B 0.9800 .
C29 H29C 0.9800 .
C30 C31 1.536(4) .
C30 C32 1.536(4) .
C30 C33 1.537(4) .
C31 H31A 0.9800 .
C31 H31B 0.9800 .
C31 H31C 0.9800 .
C32 H32A 0.9800 .
C32 H32B 0.9800 .
C32 H32C 0.9800 .
C33 H33A 0.9800 .
C33 H33B 0.9800 .
C33 H33C 0.9800 .
C34 C35 1.396(4) .
C34 C39 1.401(4) .
C35 H35 0.9500 .
C35 C36 1.386(4) .
C36 H36 0.9500 .
C36 C37 1.376(4) .
C37 H37 0.9500 .
C37 C38 1.384(5) .
C38 H38 0.9500 .
C38 C39 1.381(4) .
C39 H39 0.9500 .
C40 C41 1.389(4) .
C40 C45 1.404(4) .
C41 H41 0.9500 .
C41 C42 1.389(5) .
C42 H42 0.9500 .
C42 C43 1.369(5) .
C43 H43 0.9500 .
C43 C44 1.380(5) .
C44 H44 0.9500 .
C44 C45 1.385(4) .
C45 H45 0.9500 .
C46 C47 1.388(4) .
C46 C51 1.397(4) .
C47 H47 0.9500 .
C47 C48 1.389(4) .
C48 H48 0.9500 .
C48 C49 1.377(5) .
C49 H49 0.9500 .
C49 C50 1.378(5) .
C50 H50 0.9500 .
C50 C51 1.387(4) .
C51 H51 0.9500 .
C52 H52 0.9500 .
C52 C57 1.3900 .
C52 C53 1.3900 .
C57 H57 0.9500 .
C57 C56 1.3900 .
C56 H56 0.9500 .
C56 C55 1.3900 .
C55 H55 0.9500 .
C55 C54 1.3900 .
C54 H54 0.9500 .
C54 C53 1.3900 .
C53 H53 0.9500 .
C52A H52A 0.9500 .
C52A C57A 1.3900 .
C52A C53A 1.3900 .
C57A H57A 0.9500 .
C57A C56A 1.3900 .
C56A H56A 0.9500 .
C56A C55A 1.3900 .
C55A H55A 0.9500 .
C55A C54A 1.3900 .
C54A H54A 0.9500 .
C54A C53A 1.3900 .
C53A H53A 0.9500 .
C68 H68 0.9500 .
C68 C67 1.3900 .
C68 C69 1.3900 .
C67 H67 0.9500 .
C67 C66 1.3900 .
C66 H66 0.9500 .
C66 C65 1.3900 .
C65 H65 0.9500 .
C65 C64 1.3900 .
C64 H64 0.9500 .
C64 C69 1.3900 .
C69 H69 0.9500 .
C58 H58 0.9500 .
C58 C59 1.377(5) .
C58 C63 1.376(5) .
C59 H59 0.9500 .
C59 C60 1.373(5) .
C60 H60 0.9500 .
C60 C61 1.374(6) .
C61 H61 0.9500 .
C61 C62 1.389(5) .
C62 H62 0.9500 .
C62 C63 1.374(5) .
C63 H63 0.9500 .
Sb1 F1 1.865(2) .
Sb1 F2 1.8696(19) .
Sb1 F3 1.8668(17) .
Sb1 F4 1.8712(19) .
Sb1 F5 1.8618(19) .
Sb1 F6 1.868(2) .

loop_
_geom_torsion_atom_site_label_1
_geom_torsion_atom_site_label_2
_geom_torsion_atom_site_label_3
_geom_torsion_atom_site_label_4
_geom_torsion
_geom_torsion_site_symmetry_1
_geom_torsion_site_symmetry_2
_geom_torsion_site_symmetry_3
_geom_torsion_site_symmetry_4
Au1 P1 C34 C35 21.3(2) . . . .
Au1 P1 C34 C39 -158.2(2) . . . .
Au1 P1 C40 C41 -126.8(2) . . . .
Au1 P1 C40 C45 53.4(2) . . . .
Au1 P1 C46 C47 -151.0(2) . . . .
Au1 P1 C46 C51 28.2(2) . . . .
Au1 C2 C3 C4 -43.8(3) . . . .
Au1 C2 C3 C8 132.2(2) . . . .
Au2 N1 C15 C14 -0.2(3) . . . .
Au2 N1 C15 C16 -179.4(2) . . . .
Au2 N1 C19 C18 178.7(2) . . . .
Au2 N1 C19 C20 0.9(3) . . . .
Au2 C9 C10 C11 -178.4(2) . . . .
Au2 C9 C14 C13 176.9(2) . . . .
Au2 C9 C14 C15 -1.5(3) . . . .
P1 C34 C35 C36 -180.0(2) . . . .
P1 C34 C39 C38 -179.9(2) . . . .
P1 C40 C41 C42 179.6(2) . . . .
P1 C40 C45 C44 -179.0(2) . . . .
P1 C46 C47 C48 179.7(2) . . . .
P1 C46 C51 C50 179.6(2) . . . .
N1 C15 C16 C17 1.0(4) . . . .
N1 C19 C20 C21 178.2(2) . . . .
N1 C19 C20 C25 0.2(3) . . . .
C2 C3 C4 C5 174.3(2) . . . .
C2 C3 C8 C7 -175.2(2) . . . .
C3 C4 C5 C6 0.8(4) . . . .
C4 C3 C8 C7 0.9(4) . . . .
C4 C5 C6 C7 0.9(4) . . . .
C5 C6 C7 C8 -1.7(4) . . . .
C6 C7 C8 C3 0.8(4) . . . .
C8 C3 C4 C5 -1.7(4) . . . .
C9 C10 C11 C12 1.6(4) . . . .
C9 C10 C11 C26 -176.0(2) . . . .
C9 C14 C15 N1 1.2(3) . . . .
C9 C14 C15 C16 -179.8(3) . . . .
C10 C9 C14 C13 -1.5(4) . . . .
C10 C9 C14 C15 -180.0(2) . . . .
C10 C11 C12 C13 -1.3(4) . . . .
C10 C11 C26 C27 63.1(3) . . . .
C10 C11 C26 C28 -177.5(3) . . . .
C10 C11 C26 C29 -56.5(3) . . . .
C11 C12 C13 C14 -0.5(4) . . . .
C12 C11 C26 C27 -114.4(3) . . . .
C12 C11 C26 C28 5.1(4) . . . .
C12 C11 C26 C29 126.1(3) . . . .
C12 C13 C14 C9 1.9(4) . . . .
C12 C13 C14 C15 -179.8(3) . . . .
C13 C14 C15 N1 -177.2(2) . . . .
C13 C14 C15 C16 1.9(4) . . . .
C14 C9 C10 C11 -0.2(4) . . . .
C14 C15 C16 C17 -178.0(3) . . . .
C15 N1 C19 C18 0.3(4) . . . .
C15 N1 C19 C20 -177.6(2) . . . .
C15 C16 C17 C18 -0.5(4) . . . .
C16 C17 C18 C19 -0.2(4) . . . .
C17 C18 C19 N1 0.3(4) . . . .
C17 C18 C19 C20 177.8(3) . . . .
C18 C19 C20 C21 0.6(4) . . . .
C18 C19 C20 C25 -177.4(3) . . . .
C19 N1 C15 C14 178.2(2) . . . .
C19 N1 C15 C16 -1.0(4) . . . .
C19 C20 C21 C22 -176.2(3) . . . .
C19 C20 C25 Au2 -1.0(3) . . . .
C19 C20 C25 C24 176.0(2) . . . .
C20 C21 C22 C23 0.3(4) . . . .
C21 C20 C25 Au2 -179.1(2) . . . .
C21 C20 C25 C24 -2.0(4) . . . .
C21 C22 C23 C24 -2.0(4) . . . .
C21 C22 C23 C30 174.3(3) . . . .
C22 C23 C24 C25 1.6(4) . . . .
C22 C23 C30 C31 135.5(3) . . . .
C22 C23 C30 C32 14.3(4) . . . .
C22 C23 C30 C33 -104.0(3) . . . .
C23 C24 C25 Au2 176.7(2) . . . .
C23 C24 C25 C20 0.3(4) . . . .
C24 C23 C30 C31 -48.3(3) . . . .
C24 C23 C30 C32 -169.5(2) . . . .
C24 C23 C30 C33 72.1(3) . . . .
C25 C20 C21 C22 1.7(4) . . . .
C26 C11 C12 C13 176.2(3) . . . .
C30 C23 C24 C25 -174.7(2) . . . .
C34 P1 C40 C41 -7.5(3) . . . .
C34 P1 C40 C45 172.7(2) . . . .
C34 P1 C46 C47 90.2(3) . . . .
C34 P1 C46 C51 -90.6(2) . . . .
C34 C35 C36 C37 -0.2(5) . . . .
C35 C34 C39 C38 0.7(4) . . . .
C35 C36 C37 C38 0.6(5) . . . .
C36 C37 C38 C39 -0.4(5) . . . .
C37 C38 C39 C34 -0.3(5) . . . .
C39 C34 C35 C36 -0.5(4) . . . .
C40 P1 C34 C35 -102.5(2) . . . .
C40 P1 C34 C39 78.0(3) . . . .
C40 P1 C46 C47 -25.2(3) . . . .
C40 P1 C46 C51 154.0(2) . . . .
C40 C41 C42 C43 -0.4(5) . . . .
C41 C40 C45 C44 1.2(4) . . . .
C41 C42 C43 C44 0.8(5) . . . .
C42 C43 C44 C45 -0.1(5) . . . .
C43 C44 C45 C40 -0.8(5) . . . .
C45 C40 C41 C42 -0.6(4) . . . .
C46 P1 C34 C35 143.2(2) . . . .
C46 P1 C34 C39 -36.3(3) . . . .
C46 P1 C40 C41 108.8(3) . . . .
C46 P1 C40 C45 -71.0(2) . . . .
C46 C47 C48 C49 -0.3(5) . . . .
C47 C46 C51 C50 -1.2(4) . . . .
C47 C48 C49 C50 0.8(5) . . . .
C48 C49 C50 C51 -1.5(5) . . . .
C49 C50 C51 C46 1.7(4) . . . .
C51 C46 C47 C48 0.5(4) . . . .
C52 C57 C56 C55 0.0 . . . .
C57 C52 C53 C54 0.0 . . . .
C57 C56 C55 C54 0.0 . . . .
C56 C55 C54 C53 0.0 . . . .
C55 C54 C53 C52 0.0 . . . .
C53 C52 C57 C56 0.0 . . . .
C52A C57A C56A C55A 0.0 . . . .
C57A C52A C53A C54A 0.0 . . . .
C57A C56A C55A C54A 0.0 . . . .
C56A C55A C54A C53A 0.0 . . . .
C55A C54A C53A C52A 0.0 . . . .
C53A C52A C57A C56A 0.0 . . . .
C68 C67 C66 C65 0.0 . . . .
C67 C68 C69 C64 0.0 . . . .
C67 C66 C65 C64 0.0 . . . .
C66 C65 C64 C69 0.0 . . . .
C65 C64 C69 C68 0.0 . . . .
C69 C68 C67 C66 0.0 . . . .
C58 C59 C60 C61 -0.5(5) . . . .
C59 C58 C63 C62 0.2(5) . . . .
C59 C60 C61 C62 0.5(5) . . . .
C60 C61 C62 C63 0.0(5) . . . .
C61 C62 C63 C58 -0.3(5) . . . .
C63 C58 C59 C60 0.2(5) . . . .
